data_4347191
loop_
_publ_author_name
'Nakabayashi, Keita'
'Nishio, Masaki'
'Miyasaka, Hitoshi'

_publ_section_title
;
 Tuning of Stepwise Neutral-Ionic Transitions by Acceptor Site Doping in
 Alternating Donor/Acceptor Chains.
;
_journal_issue 5
_journal_name_full 'Inorganic chemistry'
_journal_page_first 2473
_journal_page_last 2480
_journal_paper_doi 10.1021/acs.inorgchem.5b02858
_journal_volume 55
_journal_year 2016
_chemical_formula_moiety 'C54 H32 F16 N4 O8.3 Ru2'
_chemical_formula_sum 'C54 H32 F16 N4 O8.3 Ru2'
_chemical_formula_weight 1375.78
_space_group_crystal_system monoclinic
_space_group_IT_number 14
_space_group_name_Hall '-P 2yn'
_space_group_name_H-M_alt 'P 1 21/n 1'
_atom_sites_solution_hydrogens geom
_atom_sites_solution_primary direct
_atom_sites_solution_secondary difmap
_cell_angle_alpha 90.0000
_cell_angle_beta 96.876(2)
_cell_angle_gamma 90.0000
_cell_formula_units_Z 2
_cell_length_a 14.759(2)
_cell_length_b 10.5572(17)
_cell_length_c 17.175(3)
_cell_measurement_reflns_used 9305
_cell_measurement_temperature 97
_cell_measurement_theta_max 31.42
_cell_measurement_theta_min 2.38
_cell_volume 2656.9(7)
_computing_cell_refinement CrystalClear
_computing_data_collection 'CrystalClear (Rigaku Inc., 2008)'
_computing_data_reduction CrystalClear
_computing_molecular_graphics 'CrystalStructure 4.2'
_computing_publication_material 'CrystalStructure 4.2 (Rigaku, 2015)'
_computing_structure_refinement 'SHELXL97 (Sheldrick, 2008)'
_computing_structure_solution 'Il Milione (Burla, et al., 2007)'
_diffrn_ambient_temperature 97
_diffrn_detector_area_resol_mean 7.111
_diffrn_measured_fraction_theta_full 0.981
_diffrn_measured_fraction_theta_max 0.981
_diffrn_measurement_device_type 'Rigaku Saturn724'
_diffrn_measurement_method \w
_diffrn_radiation_type 'Mo K\a'
_diffrn_radiation_wavelength 0.71075
_diffrn_reflns_av_R_equivalents 0.0323
_diffrn_reflns_Laue_measured_fraction_full 0.000
_diffrn_reflns_Laue_measured_fraction_max 0.000
_diffrn_reflns_limit_h_max 19
_diffrn_reflns_limit_h_min -19
_diffrn_reflns_limit_k_max 12
_diffrn_reflns_limit_k_min -13
_diffrn_reflns_limit_l_max 15
_diffrn_reflns_limit_l_min -22
_diffrn_reflns_number 21127
_diffrn_reflns_point_group_measured_fraction_full 0.000
_diffrn_reflns_point_group_measured_fraction_max 0.000
_diffrn_reflns_theta_full 27.490
_diffrn_reflns_theta_max 27.490
_diffrn_reflns_theta_min 3.071
_diffrn_standards_number 0
_exptl_absorpt_coefficient_mu 0.685
_exptl_absorpt_correction_T_max 0.968
_exptl_absorpt_correction_T_min 0.817
_exptl_absorpt_correction_type multi-scan
_exptl_absorpt_process_details 'REQAB (Rigaku, 1998)'
_exptl_crystal_colour brown
_exptl_crystal_density_diffrn 1.720
_exptl_crystal_density_method 'not measured'
_exptl_crystal_description block
_exptl_crystal_F_000 1364.80
_exptl_crystal_size_max 0.225
_exptl_crystal_size_mid 0.189
_exptl_crystal_size_min 0.048
_refine_diff_density_max 1.33
_refine_diff_density_min -0.89
_refine_ls_extinction_method none
_refine_ls_goodness_of_fit_ref 1.084
_refine_ls_hydrogen_treatment constr
_refine_ls_number_parameters 397
_refine_ls_number_reflns 5987
_refine_ls_number_restraints 24
_refine_ls_R_factor_all 0.0421
_refine_ls_R_factor_gt 0.0368
_refine_ls_shift/su_max 0.003
_refine_ls_structure_factor_coef Fsqd
_refine_ls_weighting_details 'w = 1/[\s^2^(Fo^2^)+(0.0542P)^2^+1.0072P] where P=(Fo^2^+2Fc^2^)/3'
_refine_ls_weighting_scheme calc
_refine_ls_wR_factor_gt 0.0910
_refine_ls_wR_factor_ref 0.0954
_reflns_number_gt 5235
_reflns_number_total 5987
_reflns_threshold_expression F^2^>2.0\s(F^2^)
_cod_data_source_file ic5b02858_si_005.cif
_cod_data_source_block 130907_-180
_cod_original_cell_volume 2656.8(7)
_cod_database_code 4347191

loop_
_space_group_symop_id
_space_group_symop_operation_xyz
1 +X,+Y,+Z
2 1/2-X,1/2+Y,1/2-Z
3 -X,-Y,-Z
4 -1/2+X,-1/2-Y,-1/2+Z

loop_
_atom_site_label
_atom_site_type_symbol
_atom_site_fract_x
_atom_site_fract_y
_atom_site_fract_z
_atom_site_U_iso_or_equiv
_atom_site_adp_type
_atom_site_occupancy
_atom_site_symmetry_multiplicity
_atom_site_calc_flag
_atom_site_refinement_flags
Ru1 Ru 0.932592(11) 0.036029(17) 0.518947(10) 0.01628(8) Uani 1 1 d .
F1 F 0.96586(13) 0.02896(18) 0.21530(10) 0.0423(5) Uani 1 1 d .
F2 F 0.87892(16) -0.0417(2) 0.07642(11) 0.0587(6) Uani 1 1 d .
F3 F 0.68059(14) -0.29511(18) 0.20574(13) 0.0589(6) Uani 1 1 d .
F4 F 0.76704(12) -0.22426(16) 0.34477(10) 0.0398(4) Uani 1 1 d .
F5 F 1.22298(10) 0.31939(15) 0.45448(10) 0.0329(4) Uani 1 1 d .
F6 F 1.26208(12) 0.55420(16) 0.41622(11) 0.0380(4) Uani 1 1 d .
F7 F 0.94924(12) 0.65161(15) 0.36936(9) 0.0352(4) Uani 1 1 d .
F8 F 0.90733(10) 0.41866(15) 0.40554(9) 0.0299(3) Uani 1 1 d .
O1 O 0.86952(11) -0.01019(17) 0.40999(10) 0.0207(4) Uani 1 1 d .
O2 O 1.00232(11) -0.07633(16) 0.37238(9) 0.0203(3) Uani 1 1 d .
O3 O 0.96495(11) 0.21170(15) 0.48163(9) 0.0190(3) Uani 1 1 d .
O4 O 1.09635(11) 0.14022(15) 0.44448(10) 0.0201(3) Uani 1 1 d .
O5 O 0.4848(12) 0.265(2) 0.4988(12) 0.039(2) Uani 0.15 1 d PU
N1 N 0.80167(13) 0.1142(2) 0.54683(12) 0.0231(4) Uani 1 1 d .
N2 N 0.63962(14) 0.1704(2) 0.52839(14) 0.0272(5) Uani 1 1 d .
C1 C 0.91716(16) -0.0574(2) 0.36096(14) 0.0187(5) Uani 1 1 d .
C2 C 0.86838(17) -0.0961(2) 0.28347(14) 0.0231(5) Uani 1 1 d .
C3 C 0.8962(2) -0.0524(3) 0.21379(16) 0.0308(6) Uani 1 1 d .
C4 C 0.8506(2) -0.0891(3) 0.14265(16) 0.0391(7) Uani 1 1 d .
C5 C 0.7788(2) -0.1711(3) 0.13786(17) 0.0418(8) Uani 1 1 d .
H5 H 0.7486 -0.1971 0.0885 0.050 Uiso 1 1 calc R
C6 C 0.7513(2) -0.2153(3) 0.20695(19) 0.0385(7) Uani 1 1 d .
C7 C 0.79527(19) -0.1777(3) 0.27907(16) 0.0296(6) Uani 1 1 d .
C8 C 1.03974(16) 0.2277(2) 0.45400(13) 0.0198(5) Uani 1 1 d .
C9 C 1.06355(17) 0.3586(2) 0.43125(13) 0.0209(5) Uani 1 1 d .
C10 C 1.15371(17) 0.3984(2) 0.43270(14) 0.0239(5) Uani 1 1 d .
C11 C 1.17407(19) 0.5213(3) 0.41339(15) 0.0268(6) Uani 1 1 d .
C12 C 1.10692(19) 0.6088(3) 0.39161(14) 0.0286(6) Uani 1 1 d .
H12 H 1.1216 0.6930 0.3782 0.034 Uiso 1 1 calc R
C13 C 1.0181(2) 0.5705(3) 0.38986(15) 0.0270(6) Uani 1 1 d .
C14 C 0.99550(18) 0.4490(2) 0.40932(15) 0.0232(5) Uani 1 1 d .
C15 C 0.72451(16) 0.1342(2) 0.53771(14) 0.0216(5) Uani 1 1 d .
C16 C 0.57266(15) 0.0845(2) 0.51471(14) 0.0202(5) Uani 1 1 d .
C17 C 0.58896(16) -0.0467(2) 0.50563(15) 0.0211(5) Uani 1 1 d .
H17 H 0.6501 -0.0763 0.5099 0.025 Uiso 1 1 calc R
C18 C 0.48019(16) 0.1312(2) 0.50902(15) 0.0240(5) Uani 1 1 d .
C19 C 0.4609(3) 0.2699(5) 0.5233(3) 0.0369(10) Uani 0.85 1 d PU
C20 C 0.4025(13) 0.3119(19) 0.4987(14) 0.040(2) Uani 0.15 1 d PU
C21 C 1.2968(2) 0.5945(3) 0.21907(18) 0.0428(8) Uani 1 1 d .
H21A H 1.3095 0.6627 0.1832 0.051 Uiso 1 1 calc R
H21B H 1.3287 0.5173 0.2059 0.051 Uiso 1 1 calc R
H21C H 1.3182 0.6195 0.2731 0.051 Uiso 1 1 calc R
C22 C 1.1956(2) 0.5697(3) 0.21133(16) 0.0318(6) Uani 1 1 d .
C23 C 1.1619(2) 0.4477(3) 0.21704(17) 0.0328(6) Uani 1 1 d .
H23 H 1.2035 0.3789 0.2248 0.039 Uiso 1 1 calc R
C24 C 1.0692(2) 0.4239(3) 0.21169(17) 0.0335(6) Uani 1 1 d .
H24 H 1.0483 0.3394 0.2161 0.040 Uiso 1 1 calc R
C25 C 1.0061(2) 0.5219(3) 0.19995(16) 0.0318(6) Uani 1 1 d .
C26 C 0.9050(2) 0.4957(4) 0.19538(19) 0.0428(7) Uani 1 1 d .
H26A H 0.8861 0.4996 0.2481 0.051 Uiso 1 1 calc R
H26B H 0.8920 0.4112 0.1732 0.051 Uiso 1 1 calc R
H26C H 0.8714 0.5593 0.1619 0.051 Uiso 1 1 calc R
C27 C 1.0395(2) 0.6433(3) 0.19387(17) 0.0372(7) Uani 1 1 d .
H27 H 0.9977 0.7119 0.1861 0.045 Uiso 1 1 calc R
C28 C 1.1322(2) 0.6673(3) 0.19885(17) 0.0371(7) Uani 1 1 d .
H28 H 1.1528 0.7518 0.1937 0.045 Uiso 1 1 calc R

loop_
_atom_site_aniso_label
_atom_site_aniso_U_11
_atom_site_aniso_U_22
_atom_site_aniso_U_33
_atom_site_aniso_U_23
_atom_site_aniso_U_13
_atom_site_aniso_U_12
Ru1 0.01392(11) 0.02016(13) 0.01453(11) -0.00128(7) 0.00080(7) -0.00377(7)
F1 0.0396(10) 0.0619(13) 0.0256(9) 0.0095(8) 0.0051(7) -0.0058(8)
F2 0.0719(15) 0.0862(17) 0.0167(9) 0.0009(9) -0.0001(9) 0.0199(11)
F3 0.0589(13) 0.0422(11) 0.0662(14) -0.0102(10) -0.0314(11) -0.0147(9)
F4 0.0362(9) 0.0388(10) 0.0411(10) 0.0046(8) -0.0084(7) -0.0156(7)
F5 0.0227(8) 0.0325(9) 0.0430(10) 0.0031(7) 0.0017(7) -0.0067(6)
F6 0.0342(9) 0.0380(9) 0.0421(10) 0.0013(7) 0.0056(8) -0.0200(7)
F7 0.0472(10) 0.0248(8) 0.0313(9) 0.0025(7) -0.0050(7) 0.0040(7)
F8 0.0240(7) 0.0299(8) 0.0341(9) 0.0040(7) -0.0037(6) -0.0018(6)
O1 0.0173(8) 0.0262(9) 0.0178(8) -0.0032(7) -0.0007(6) -0.0030(7)
O2 0.0195(8) 0.0254(9) 0.0153(8) -0.0023(7) -0.0004(6) -0.0031(7)
O3 0.0176(8) 0.0195(8) 0.0197(8) 0.0000(7) 0.0015(6) -0.0023(6)
O4 0.0180(8) 0.0213(9) 0.0217(8) 0.0000(7) 0.0058(6) -0.0031(7)
O5 0.021(4) 0.034(4) 0.060(5) -0.015(4) -0.008(3) 0.004(4)
N1 0.0169(10) 0.0289(12) 0.0236(11) -0.0034(9) 0.0025(8) -0.0048(8)
N2 0.0186(10) 0.0242(11) 0.0369(13) 0.0050(10) -0.0045(9) -0.0031(8)
C1 0.0217(11) 0.0176(12) 0.0159(11) 0.0015(9) -0.0018(9) -0.0022(9)
C2 0.0234(12) 0.0236(13) 0.0202(12) -0.0053(10) -0.0057(9) 0.0060(10)
C3 0.0352(15) 0.0364(16) 0.0197(13) -0.0027(11) -0.0014(11) 0.0102(12)
C4 0.0450(17) 0.0503(19) 0.0199(13) -0.0052(13) -0.0046(12) 0.0206(15)
C5 0.0524(19) 0.0400(18) 0.0272(15) -0.0166(13) -0.0188(13) 0.0225(15)
C6 0.0355(15) 0.0253(15) 0.0482(19) -0.0133(13) -0.0216(13) 0.0044(12)
C7 0.0330(14) 0.0255(14) 0.0276(14) -0.0012(11) -0.0075(11) 0.0032(11)
C8 0.0198(11) 0.0259(13) 0.0133(10) -0.0022(9) 0.0003(8) -0.0065(9)
C9 0.0254(12) 0.0245(13) 0.0130(10) -0.0011(9) 0.0029(9) -0.0061(10)
C10 0.0265(12) 0.0258(14) 0.0189(12) -0.0012(10) 0.0009(9) -0.0074(10)
C11 0.0331(14) 0.0306(15) 0.0171(12) -0.0023(10) 0.0047(10) -0.0134(11)
C12 0.0454(16) 0.0238(14) 0.0164(12) -0.0008(10) 0.0028(11) -0.0116(12)
C13 0.0410(15) 0.0229(13) 0.0160(12) -0.0001(10) -0.0015(10) -0.0006(11)
C14 0.0262(13) 0.0274(14) 0.0154(11) -0.0018(10) -0.0001(9) -0.0044(10)
C15 0.0228(12) 0.0201(12) 0.0211(12) -0.0003(10) -0.0001(9) -0.0072(9)
C16 0.0164(11) 0.0240(13) 0.0197(11) 0.0028(10) -0.0004(8) -0.0022(9)
C17 0.0131(10) 0.0277(14) 0.0220(12) 0.0003(10) 0.0003(9) 0.0017(9)
C18 0.0176(11) 0.0240(13) 0.0291(13) 0.0005(11) -0.0028(9) 0.0012(9)
C19 0.023(2) 0.0279(17) 0.058(3) -0.010(2) -0.0013(16) 0.0039(16)
C20 0.022(4) 0.033(4) 0.062(5) -0.018(4) -0.009(4) 0.004(4)
C21 0.0384(17) 0.059(2) 0.0320(16) -0.0025(15) 0.0070(13) -0.0109(15)
C22 0.0361(15) 0.0410(16) 0.0188(13) -0.0010(12) 0.0053(11) -0.0040(13)
C23 0.0377(16) 0.0367(16) 0.0241(14) -0.0017(12) 0.0047(12) 0.0073(12)
C24 0.0401(16) 0.0334(15) 0.0274(14) -0.0034(12) 0.0061(12) -0.0039(13)
C25 0.0345(15) 0.0451(18) 0.0159(12) -0.0037(12) 0.0035(11) 0.0026(12)
C26 0.0346(17) 0.064(2) 0.0301(16) -0.0075(15) 0.0054(13) 0.0007(15)
C27 0.0446(17) 0.0414(18) 0.0250(14) 0.0004(13) 0.0016(12) 0.0098(14)
C28 0.0504(18) 0.0327(16) 0.0277(14) 0.0030(12) 0.0026(13) -0.0033(13)

loop_
_atom_type_symbol
_atom_type_description
_atom_type_scat_dispersion_real
_atom_type_scat_dispersion_imag
_atom_type_scat_source
C C 0.0033 0.0016
;
International Tables for Crystallography
(Vol. C, Tables 4.2.6.8 and 6.1.1.4)
;
H H 0.0000 0.0000
;
International Tables for Crystallography
(Vol. C, Table 6.1.1.4)
;
N N 0.0061 0.0033
;
International Tables for Crystallography
(Vol. C, Tables 4.2.6.8 and 6.1.1.4)
;
O O 0.0106 0.0060
;
International Tables for Crystallography
(Vol. C, Tables 4.2.6.8 and 6.1.1.4)
;
F F 0.0171 0.0103
;
International Tables for Crystallography
(Vol. C, Tables 4.2.6.8 and 6.1.1.4)
;
Ru Ru -1.2594 0.8363
;
International Tables for Crystallography
(Vol. C, Tables 4.2.6.8 and 6.1.1.4)
;

loop_
_geom_angle_atom_site_label_1
_geom_angle_atom_site_label_2
_geom_angle_atom_site_label_3
_geom_angle
_geom_angle_site_symmetry_1
_geom_angle_site_symmetry_3
O4 Ru1 O3 178.52(6) 3_756 .
O4 Ru1 O2 90.09(7) 3_756 3_756
O3 Ru1 O2 89.75(7) . 3_756
O4 Ru1 O1 88.56(7) 3_756 .
O3 Ru1 O1 91.57(7) . .
O2 Ru1 O1 178.06(7) 3_756 .
O4 Ru1 N1 93.07(7) 3_756 .
O3 Ru1 N1 88.41(7) . .
O2 Ru1 N1 92.99(7) 3_756 .
O1 Ru1 N1 88.47(7) . .
O4 Ru1 Ru1 90.32(5) 3_756 3_756
O3 Ru1 Ru1 88.21(5) . 3_756
O2 Ru1 Ru1 89.96(5) 3_756 3_756
O1 Ru1 Ru1 88.66(5) . 3_756
N1 Ru1 Ru1 175.50(6) . 3_756
C1 O1 Ru1 118.38(15) . .
C1 O2 Ru1 117.36(15) . 3_756
C8 O3 Ru1 119.19(16) . .
C8 O4 Ru1 117.51(15) . 3_756
C19 O5 C20 48(2) . .
C19 O5 C18 88(3) . .
C20 O5 C18 108.6(17) . .
C15 N1 Ru1 156.62(19) . .
C15 N2 C16 120.1(2) . .
O1 C1 O2 125.6(2) . .
O1 C1 C2 117.1(2) . .
O2 C1 C2 117.4(2) . .
C7 C2 C3 118.1(2) . .
C7 C2 C1 120.8(2) . .
C3 C2 C1 121.1(2) . .
F1 C3 C4 119.3(3) . .
F1 C3 C2 120.1(2) . .
C4 C3 C2 120.5(3) . .
F2 C4 C5 120.0(3) . .
F2 C4 C3 118.3(3) . .
C5 C4 C3 121.7(3) . .
C4 C5 C6 118.0(3) . .
C4 C5 H5 121.0 . .
C6 C5 H5 121.0 . .
F3 C6 C5 120.5(3) . .
F3 C6 C7 118.3(3) . .
C5 C6 C7 121.1(3) . .
F4 C7 C2 120.2(2) . .
F4 C7 C6 119.2(3) . .
C2 C7 C6 120.6(3) . .
O3 C8 O4 124.7(2) . .
O3 C8 C9 117.8(2) . .
O4 C8 C9 117.5(2) . .
C10 C9 C14 116.8(2) . .
C10 C9 C8 122.0(2) . .
C14 C9 C8 121.2(2) . .
F5 C10 C11 118.2(2) . .
F5 C10 C9 120.9(2) . .
C11 C10 C9 121.0(2) . .
F6 C11 C12 120.0(2) . .
F6 C11 C10 118.2(3) . .
C12 C11 C10 121.8(2) . .
C13 C12 C11 117.7(2) . .
C13 C12 H12 121.1 . .
C11 C12 H12 121.1 . .
F7 C13 C12 120.7(2) . .
F7 C13 C14 117.4(2) . .
C12 C13 C14 121.9(3) . .
F8 C14 C13 118.4(2) . .
F8 C14 C9 120.8(2) . .
C13 C14 C9 120.8(2) . .
N1 C15 N2 173.5(3) . .
N2 C16 C17 123.3(2) . .
N2 C16 C18 116.9(2) . .
C17 C16 C18 119.9(2) . .
C18 C17 C16 122.0(2) 3_656 .
C18 C17 H17 119.0 3_656 .
C16 C17 H17 119.0 . .
C17 C18 O5 132.5(8) 3_656 .
C17 C18 C16 118.2(2) 3_656 .
O5 C18 C16 106.7(7) . .
C17 C18 C19 120.9(3) 3_656 .
O5 C18 C19 22.6(7) . .
C16 C18 C19 120.9(3) . .
O5 C19 C20 107(3) . .
O5 C19 C18 69(2) . .
C20 C19 C18 121.3(12) . .
C19 C20 O5 25.1(11) . .
C22 C21 H21A 109.5 . .
C22 C21 H21B 109.5 . .
H21A C21 H21B 109.5 . .
C22 C21 H21C 109.5 . .
H21A C21 H21C 109.5 . .
H21B C21 H21C 109.5 . .
C23 C22 C28 117.2(3) . .
C23 C22 C21 120.9(3) . .
C28 C22 C21 121.8(3) . .
C24 C23 C22 121.6(3) . .
C24 C23 H23 119.2 . .
C22 C23 H23 119.2 . .
C23 C24 C25 120.9(3) . .
C23 C24 H24 119.5 . .
C25 C24 H24 119.5 . .
C27 C25 C24 117.6(3) . .
C27 C25 C26 121.6(3) . .
C24 C25 C26 120.7(3) . .
C25 C26 H26A 109.5 . .
C25 C26 H26B 109.5 . .
H26A C26 H26B 109.5 . .
C25 C26 H26C 109.5 . .
H26A C26 H26C 109.5 . .
H26B C26 H26C 109.5 . .
C25 C27 C28 121.6(3) . .
C25 C27 H27 119.2 . .
C28 C27 H27 119.2 . .
C27 C28 C22 121.0(3) . .
C27 C28 H28 119.5 . .
C22 C28 H28 119.5 . .

loop_
_geom_bond_atom_site_label_1
_geom_bond_atom_site_label_2
_geom_bond_distance
_geom_bond_site_symmetry_2
Ru1 O4 2.0256(16) 3_756
Ru1 O3 2.0376(16) .
Ru1 O2 2.0392(16) 3_756
Ru1 O1 2.0467(16) .
Ru1 N1 2.206(2) .
Ru1 Ru1 2.2959(4) 3_756
F1 C3 1.338(3) .
F2 C4 1.354(4) .
F3 C6 1.339(4) .
F4 C7 1.342(3) .
F5 C10 1.338(3) .
F6 C11 1.340(3) .
F7 C13 1.343(3) .
F8 C14 1.334(3) .
O1 C1 1.262(3) .
O2 C1 1.265(3) .
O2 Ru1 2.0392(16) 3_756
O3 C8 1.264(3) .
O4 C8 1.269(3) .
O4 Ru1 2.0257(16) 3_756
O5 C19 0.584(18) .
O5 C20 1.31(2) .
O5 C18 1.42(2) .
N1 C15 1.150(3) .
N2 C15 1.301(3) .
N2 C16 1.341(3) .
C1 C2 1.492(3) .
C2 C7 1.376(4) .
C2 C3 1.389(4) .
C3 C4 1.378(4) .
C4 C5 1.364(5) .
C5 C6 1.380(5) .
C5 H5 0.9500 .
C6 C7 1.386(4) .
C8 C9 1.490(3) .
C9 C10 1.393(3) .
C9 C14 1.404(4) .
C10 C11 1.380(4) .
C11 C12 1.374(4) .
C12 C13 1.369(4) .
C12 H12 0.9500 .
C13 C14 1.377(4) .
C16 C17 1.418(4) .
C16 C18 1.444(3) .
C17 C18 1.357(3) 3_656
C17 H17 0.9500 .
C18 C17 1.357(3) 3_656
C18 C19 1.517(5) .
C19 C20 1.02(2) .
C21 C22 1.507(4) .
C21 H21A 0.9800 .
C21 H21B 0.9800 .
C21 H21C 0.9800 .
C22 C23 1.389(4) .
C22 C28 1.391(4) .
C23 C24 1.383(4) .
C23 H23 0.9500 .
C24 C25 1.390(4) .
C24 H24 0.9500 .
C25 C27 1.380(4) .
C25 C26 1.510(4) .
C26 H26A 0.9800 .
C26 H26B 0.9800 .
C26 H26C 0.9800 .
C27 C28 1.384(4) .
C27 H27 0.9500 .
C28 H28 0.9500 .

loop_
_geom_torsion_atom_site_label_1
_geom_torsion_atom_site_label_2
_geom_torsion_atom_site_label_3
_geom_torsion_atom_site_label_4
_geom_torsion
_geom_torsion_site_symmetry_1
_geom_torsion_site_symmetry_4
O4 Ru1 O1 C1 -90.73(18) 3_756 .
O3 Ru1 O1 C1 87.79(18) . .
O2 Ru1 O1 C1 -45(2) 3_756 .
N1 Ru1 O1 C1 176.16(18) . .
Ru1 Ru1 O1 C1 -0.38(17) 3_756 .
O4 Ru1 O3 C8 5(3) 3_756 .
O2 Ru1 O3 C8 88.75(17) 3_756 .
O1 Ru1 O3 C8 -89.82(17) . .
N1 Ru1 O3 C8 -178.25(17) . .
Ru1 Ru1 O3 C8 -1.21(16) 3_756 .
O4 Ru1 N1 C15 -78.4(5) 3_756 .
O3 Ru1 N1 C15 101.7(5) . .
O2 Ru1 N1 C15 -168.6(5) 3_756 .
O1 Ru1 N1 C15 10.1(5) . .
Ru1 Ru1 N1 C15 60.5(10) 3_756 .
Ru1 O1 C1 O2 -1.9(3) . .
Ru1 O1 C1 C2 176.99(16) . .
Ru1 O2 C1 O1 3.4(3) 3_756 .
Ru1 O2 C1 C2 -175.43(16) 3_756 .
O1 C1 C2 C7 -54.4(3) . .
O2 C1 C2 C7 124.6(3) . .
O1 C1 C2 C3 126.5(3) . .
O2 C1 C2 C3 -54.5(3) . .
C7 C2 C3 F1 178.7(2) . .
C1 C2 C3 F1 -2.2(4) . .
C7 C2 C3 C4 0.8(4) . .
C1 C2 C3 C4 179.9(2) . .
F1 C3 C4 F2 0.5(4) . .
C2 C3 C4 F2 178.5(2) . .
F1 C3 C4 C5 -179.6(3) . .
C2 C3 C4 C5 -1.6(4) . .
F2 C4 C5 C6 -178.9(3) . .
C3 C4 C5 C6 1.2(4) . .
C4 C5 C6 F3 179.4(3) . .
C4 C5 C6 C7 -0.1(4) . .
C3 C2 C7 F4 178.8(2) . .
C1 C2 C7 F4 -0.3(4) . .
C3 C2 C7 C6 0.3(4) . .
C1 C2 C7 C6 -178.8(2) . .
F3 C6 C7 F4 1.4(4) . .
C5 C6 C7 F4 -179.1(3) . .
F3 C6 C7 C2 179.8(2) . .
C5 C6 C7 C2 -0.7(4) . .
Ru1 O3 C8 O4 2.9(3) . .
Ru1 O3 C8 C9 -176.78(15) . .
Ru1 O4 C8 O3 -3.1(3) 3_756 .
Ru1 O4 C8 C9 176.64(15) 3_756 .
O3 C8 C9 C10 151.9(2) . .
O4 C8 C9 C10 -27.8(3) . .
O3 C8 C9 C14 -26.3(3) . .
O4 C8 C9 C14 154.0(2) . .
C14 C9 C10 F5 178.6(2) . .
C8 C9 C10 F5 0.3(4) . .
C14 C9 C10 C11 0.0(4) . .
C8 C9 C10 C11 -178.2(2) . .
F5 C10 C11 F6 1.1(4) . .
C9 C10 C11 F6 179.7(2) . .
F5 C10 C11 C12 -179.0(2) . .
C9 C10 C11 C12 -0.4(4) . .
F6 C11 C12 C13 -179.8(2) . .
C10 C11 C12 C13 0.3(4) . .
C11 C12 C13 F7 179.7(2) . .
C11 C12 C13 C14 0.2(4) . .
F7 C13 C14 F8 1.0(3) . .
C12 C13 C14 F8 -179.5(2) . .
F7 C13 C14 C9 179.9(2) . .
C12 C13 C14 C9 -0.6(4) . .
C10 C9 C14 F8 179.3(2) . .
C8 C9 C14 F8 -2.4(4) . .
C10 C9 C14 C13 0.4(4) . .
C8 C9 C14 C13 178.7(2) . .
Ru1 N1 C15 N2 -127(2) . .
C16 N2 C15 N1 180(100) . .
C15 N2 C16 C17 -3.3(4) . .
C15 N2 C16 C18 176.9(2) . .
N2 C16 C17 C18 -179.3(3) . 3_656
C18 C16 C17 C18 0.5(4) . 3_656
C19 O5 C18 C17 67(3) . 3_656
C20 O5 C18 C17 24(2) . 3_656
C19 O5 C18 C16 -132(2) . .
C20 O5 C18 C16 -175.8(15) . .
C20 O5 C18 C19 -43.6(19) . .
N2 C16 C18 C17 179.3(2) . 3_656
C17 C16 C18 C17 -0.5(4) . 3_656
N2 C16 C18 O5 15.5(9) . .
C17 C16 C18 O5 -164.3(9) . .
N2 C16 C18 C19 -3.9(4) . .
C17 C16 C18 C19 176.3(3) . .
C18 O5 C19 C20 -117.7(15) . .
C20 O5 C19 C18 117.7(15) . .
C17 C18 C19 O5 -128(2) 3_656 .
C16 C18 C19 O5 56(2) . .
C17 C18 C19 C20 -29.3(18) 3_656 .
O5 C18 C19 C20 98(3) . .
C16 C18 C19 C20 154.0(17) . .
C18 C19 C20 O5 -76(3) . .
C18 O5 C20 C19 69(3) . .
C28 C22 C23 C24 -0.9(4) . .
C21 C22 C23 C24 178.6(3) . .
C22 C23 C24 C25 0.3(4) . .
C23 C24 C25 C27 0.0(4) . .
C23 C24 C25 C26 -179.1(3) . .
C24 C25 C27 C28 0.3(4) . .
C26 C25 C27 C28 179.3(3) . .
C25 C27 C28 C22 -0.9(4) . .
C23 C22 C28 C27 1.2(4) . .
C21 C22 C28 C27 -178.3(3) . .
